data_2231901
loop_
_publ_author_name
'Pinheiro, Alessandra C.'
'de Souza, Marcus V. N.'
'Wardell, James L.'
'Wardell, Solange M. S. V.'
'Tiekink, Edward R. T.'

_publ_section_title
;
 1,3-Dicyclohexyl-3-[(pyridin-2-yl)carbonyl]urea monohydrate from
 synchrotron radiation
;
_journal_coeditor_code HB6408
_journal_issue 10
_journal_name_full 'Acta Crystallographica Section E'
_journal_page_first o2676
_journal_page_last o2677
_journal_paper_doi 10.1107/S1600536811037512
_journal_volume 67
_journal_year 2011
_chemical_formula_iupac 'C19 H27 N3 O2, H2 O'
_chemical_formula_moiety 'C19 H27 N3 O2, H2 O'
_chemical_formula_sum 'C19 H29 N3 O3'
_chemical_formula_weight 347.46
_chemical_name_systematic
;
1,3-Dicyclohexyl-3-[(pyridin-2-yl)carbonyl]urea monohydrate
;
_space_group_IT_number 14
_symmetry_cell_setting monoclinic
_symmetry_space_group_name_Hall '-P 2ybc'
_symmetry_space_group_name_H-M 'P 1 21/c 1'
_atom_sites_solution_hydrogens geom
_atom_sites_solution_primary direct
_atom_sites_solution_secondary difmap
_audit_creation_method SHELXL-97
_cell_angle_alpha 90.00
_cell_angle_beta 111.395(9)
_cell_angle_gamma 90.00
_cell_formula_units_Z 4
_cell_length_a 18.639(19)
_cell_length_b 5.035(5)
_cell_length_c 21.59(2)
_cell_measurement_reflns_used 908
_cell_measurement_temperature 120(2)
_cell_measurement_theta_max 25.50
_cell_measurement_theta_min 4.61
_cell_volume 1887(3)
_computing_cell_refinement 'SAINT (Bruker, 2004)'
_computing_data_collection 'APEX2 (Bruker, 2004)'
_computing_data_reduction 'SAINT (Bruker, 2004)'
_computing_molecular_graphics 'ORTEP-3 (Farrugia, 1997) and DIAMOND (Brandenburg, 2006)'
_computing_publication_material 'publCIF (Westrip, 2010)'
_computing_structure_refinement 'SHELXL97 (Sheldrick, 2008)'
_computing_structure_solution 'SHELXS97 (Sheldrick, 2008)'
_diffrn_ambient_temperature 120(2)
_diffrn_measured_fraction_theta_full 0.980
_diffrn_measured_fraction_theta_max 0.980
_diffrn_measurement_device_type 'Bruker SMART APEXII CCD'
_diffrn_measurement_method 'fine-slice \w scans'
_diffrn_radiation_monochromator 'silicon 111'
_diffrn_radiation_source 'Daresbury SRS station 9.8'
_diffrn_radiation_type synchrotron
_diffrn_radiation_wavelength 0.6905
_diffrn_reflns_av_R_equivalents 0.0430
_diffrn_reflns_av_sigmaI/netI 0.0419
_diffrn_reflns_limit_h_max 23
_diffrn_reflns_limit_h_min -22
_diffrn_reflns_limit_k_max 6
_diffrn_reflns_limit_k_min -6
_diffrn_reflns_limit_l_max 26
_diffrn_reflns_limit_l_min -25
_diffrn_reflns_number 13440
_diffrn_reflns_theta_full 25.60
_diffrn_reflns_theta_max 25.60
_diffrn_reflns_theta_min 3.27
_diffrn_standards_decay_% 5
_diffrn_standards_number 0
_exptl_absorpt_coefficient_mu 0.045
_exptl_absorpt_correction_T_max 1.000
_exptl_absorpt_correction_T_min 0.743
_exptl_absorpt_correction_type multi-scan
_exptl_absorpt_process_details '(SADABS; Sheldrick, 2007)'
_exptl_crystal_colour colourless
_exptl_crystal_density_diffrn 1.223
_exptl_crystal_density_method 'not measured'
_exptl_crystal_description lath
_exptl_crystal_F_000 752
_exptl_crystal_size_max 0.25
_exptl_crystal_size_mid 0.08
_exptl_crystal_size_min 0.02
_refine_diff_density_max 0.361
_refine_diff_density_min -0.198
_refine_ls_extinction_method none
_refine_ls_goodness_of_fit_ref 1.064
_refine_ls_hydrogen_treatment mixed
_refine_ls_matrix_type full
_refine_ls_number_parameters 238
_refine_ls_number_reflns 3810
_refine_ls_number_restraints 7
_refine_ls_restrained_S_all 1.063
_refine_ls_R_factor_all 0.0571
_refine_ls_R_factor_gt 0.0480
_refine_ls_shift/su_max 0.000
_refine_ls_shift/su_mean 0.000
_refine_ls_structure_factor_coef Fsqd
_refine_ls_weighting_details 'calc w=1/[\s^2^(Fo^2^)+(0.0475P)^2^+0.9558P] where P=(Fo^2^+2Fc^2^)/3'
_refine_ls_weighting_scheme calc
_refine_ls_wR_factor_gt 0.1190
_refine_ls_wR_factor_ref 0.1256
_reflns_number_gt 3200
_reflns_number_total 3810
_reflns_threshold_expression I>2\s(I)
_cod_data_source_file hb6408.cif
_cod_data_source_block I
_cod_original_sg_symbol_H-M 'P 21/c'
_cod_database_code 2231901
_cod_database_fobs_code 2231901

loop_
_symmetry_equiv_pos_as_xyz
'x, y, z'
'-x, y+1/2, -z+1/2'
'-x, -y, -z'
'x, -y-1/2, z-1/2'

loop_
_atom_site_type_symbol
_atom_site_label
_atom_site_fract_x
_atom_site_fract_y
_atom_site_fract_z
_atom_site_U_iso_or_equiv
_atom_site_adp_type
_atom_site_calc_flag
_atom_site_refinement_flags
_atom_site_occupancy
_atom_site_symmetry_multiplicity
O O1 0.70258(7) -0.1731(2) 0.59067(6) 0.0303(3) Uani d . 1 1
O O2 0.91282(6) 0.2990(2) 0.60869(5) 0.0301(3) Uani d . 1 1
N N1 0.69415(7) 0.2624(3) 0.61576(7) 0.0243(3) Uani d D 1 1
H H1N 0.7086(10) 0.425(2) 0.6115(9) 0.029 Uiso d D 1 1
N N2 0.79274(7) 0.1277(3) 0.58142(6) 0.0234(3) Uani d . 1 1
N N3 0.83745(8) 0.0413(3) 0.72128(7) 0.0337(3) Uani d . 1 1
C C1 0.72692(9) 0.0548(3) 0.59806(7) 0.0240(3) Uani d . 1 1
C C2 0.62543(9) 0.2342(3) 0.63269(8) 0.0258(3) Uani d . 1 1
H H2 0.6196 0.0428 0.6423 0.031 Uiso calc R 1 1
C C3 0.55414(10) 0.3205(4) 0.57442(8) 0.0338(4) Uani d . 1 1
H H3A 0.5482 0.2074 0.5354 0.041 Uiso calc R 1 1
H H3B 0.5606 0.5065 0.5625 0.041 Uiso calc R 1 1
C C4 0.48146(10) 0.2991(4) 0.59151(9) 0.0377(4) Uani d . 1 1
H H4A 0.4366 0.3659 0.5537 0.045 Uiso calc R 1 1
H H4B 0.4719 0.1105 0.5988 0.045 Uiso calc R 1 1
C C5 0.49011(10) 0.4583(4) 0.65350(9) 0.0396(4) Uani d . 1 1
H H5A 0.4935 0.6496 0.6443 0.048 Uiso calc R 1 1
H H5B 0.4440 0.4314 0.6653 0.048 Uiso calc R 1 1
C C6 0.56154(11) 0.3759(5) 0.71165(9) 0.0468(5) Uani d . 1 1
H H6A 0.5553 0.1908 0.7243 0.056 Uiso calc R 1 1
H H6B 0.5673 0.4914 0.7503 0.056 Uiso calc R 1 1
C C7 0.63413(10) 0.3957(4) 0.69461(8) 0.0354(4) Uani d . 1 1
H H7A 0.6438 0.5840 0.6870 0.043 Uiso calc R 1 1
H H7B 0.6790 0.3294 0.7325 0.043 Uiso calc R 1 1
C C8 0.78688(9) 0.0807(3) 0.51160(7) 0.0245(3) Uani d . 1 1
H H8 0.8211 0.2131 0.5015 0.029 Uiso calc R 1 1
C C9 0.81573(9) -0.1941(3) 0.50312(8) 0.0276(3) Uani d . 1 1
H H9A 0.7841 -0.3306 0.5141 0.033 Uiso calc R 1 1
H H9B 0.8697 -0.2155 0.5341 0.033 Uiso calc R 1 1
C C10 0.81124(10) -0.2337(3) 0.43150(8) 0.0308(4) Uani d . 1 1
H H10A 0.8470 -0.1091 0.4221 0.037 Uiso calc R 1 1
H H10B 0.8274 -0.4169 0.4261 0.037 Uiso calc R 1 1
C C11 0.72974(10) -0.1862(4) 0.38230(8) 0.0333(4) Uani d . 1 1
H H11A 0.6947 -0.3211 0.3891 0.040 Uiso calc R 1 1
H H11B 0.7287 -0.2052 0.3363 0.040 Uiso calc R 1 1
C C12 0.70189(10) 0.0901(4) 0.39131(8) 0.0331(4) Uani d . 1 1
H H12A 0.6483 0.1150 0.3599 0.040 Uiso calc R 1 1
H H12B 0.7346 0.2253 0.3812 0.040 Uiso calc R 1 1
C C13 0.70517(9) 0.1285(3) 0.46261(8) 0.0285(3) Uani d . 1 1
H H13A 0.6889 0.3113 0.4681 0.034 Uiso calc R 1 1
H H13B 0.6694 0.0028 0.4717 0.034 Uiso calc R 1 1
C C14 0.85976(9) 0.2239(3) 0.62575(7) 0.0241(3) Uani d . 1 1
C C15 0.87147(9) 0.2303(3) 0.69852(7) 0.0250(3) Uani d . 1 1
C C16 0.85324(11) 0.0380(4) 0.78661(9) 0.0406(4) Uani d . 1 1
H H16 0.8300 -0.0960 0.8039 0.049 Uiso calc R 1 1
C C17 0.90154(11) 0.2181(4) 0.83078(8) 0.0396(4) Uani d . 1 1
H H17 0.9112 0.2064 0.8770 0.048 Uiso calc R 1 1
C C18 0.93532(11) 0.4146(4) 0.80637(9) 0.0408(4) Uani d . 1 1
H H18 0.9679 0.5435 0.8352 0.049 Uiso calc R 1 1
C C19 0.92055(10) 0.4198(4) 0.73843(8) 0.0342(4) Uani d . 1 1
H H19 0.9436 0.5503 0.7199 0.041 Uiso calc R 1 1
O O1W 0.97088(8) 0.2514(3) 0.50550(6) 0.0385(3) Uani d D 1 1
H H1W 0.9509(12) 0.257(5) 0.5347(9) 0.058 Uiso d D 1 1
H H2W 0.998(2) 0.385(5) 0.507(2) 0.058 Uiso d PD 0.50 1
H H3W 0.994(2) 0.107(5) 0.508(2) 0.058 Uiso d PD 0.50 1

loop_
_atom_site_aniso_label
_atom_site_aniso_U_11
_atom_site_aniso_U_22
_atom_site_aniso_U_33
_atom_site_aniso_U_12
_atom_site_aniso_U_13
_atom_site_aniso_U_23
O1 0.0384(6) 0.0207(6) 0.0363(6) -0.0051(5) 0.0192(5) -0.0030(5)
O2 0.0307(6) 0.0385(7) 0.0230(5) -0.0049(5) 0.0121(5) 0.0002(5)
N1 0.0300(7) 0.0190(6) 0.0281(7) -0.0023(5) 0.0155(6) -0.0002(5)
N2 0.0295(7) 0.0234(6) 0.0195(6) -0.0012(5) 0.0116(5) -0.0010(5)
N3 0.0417(8) 0.0361(8) 0.0248(7) -0.0032(6) 0.0138(6) 0.0041(6)
C1 0.0287(8) 0.0223(8) 0.0220(7) -0.0013(6) 0.0104(6) 0.0004(6)
C2 0.0305(8) 0.0239(8) 0.0284(8) -0.0001(6) 0.0172(7) 0.0030(6)
C3 0.0312(9) 0.0483(10) 0.0232(8) -0.0035(7) 0.0114(7) -0.0021(7)
C4 0.0293(9) 0.0512(11) 0.0327(9) -0.0017(8) 0.0115(7) 0.0044(8)
C5 0.0344(9) 0.0495(11) 0.0410(10) 0.0074(8) 0.0208(8) 0.0028(8)
C6 0.0408(10) 0.0770(15) 0.0279(9) 0.0091(10) 0.0190(8) 0.0026(9)
C7 0.0320(9) 0.0524(11) 0.0225(8) 0.0037(8) 0.0106(7) -0.0017(8)
C8 0.0313(8) 0.0277(8) 0.0169(7) -0.0018(6) 0.0116(6) -0.0017(6)
C9 0.0322(8) 0.0265(8) 0.0229(8) 0.0026(6) 0.0087(6) -0.0008(6)
C10 0.0396(9) 0.0294(9) 0.0261(8) 0.0027(7) 0.0152(7) -0.0037(7)
C11 0.0419(10) 0.0359(9) 0.0199(8) -0.0003(7) 0.0085(7) -0.0042(7)
C12 0.0367(9) 0.0354(9) 0.0228(8) 0.0031(7) 0.0058(7) -0.0014(7)
C13 0.0320(8) 0.0275(8) 0.0266(8) 0.0016(7) 0.0113(7) -0.0013(6)
C14 0.0307(8) 0.0217(7) 0.0210(7) 0.0015(6) 0.0107(6) 0.0015(6)
C15 0.0292(8) 0.0277(8) 0.0195(7) 0.0029(6) 0.0105(6) 0.0009(6)
C16 0.0501(11) 0.0479(11) 0.0275(9) -0.0006(9) 0.0187(8) 0.0071(8)
C17 0.0428(10) 0.0571(12) 0.0188(8) 0.0073(9) 0.0111(7) 0.0022(8)
C18 0.0412(10) 0.0490(11) 0.0269(9) -0.0013(8) 0.0061(8) -0.0112(8)
C19 0.0417(10) 0.0357(10) 0.0274(8) -0.0052(7) 0.0152(7) -0.0043(7)
O1W 0.0490(8) 0.0421(7) 0.0340(7) -0.0052(6) 0.0263(6) -0.0011(6)

loop_
_atom_type_symbol
_atom_type_description
_atom_type_scat_dispersion_real
_atom_type_scat_dispersion_imag
_atom_type_scat_source
C C 0.0030 0.0020 'International Tables Vol C Tables 4.2.6.8 and 6.1.1.4'
H H 0.0000 0.0000 'International Tables Vol C Tables 4.2.6.8 and 6.1.1.4'
N N 0.0060 0.0030 'International Tables Vol C Tables 4.2.6.8 and 6.1.1.4'
O O 0.0100 0.0060 'International Tables Vol C Tables 4.2.6.8 and 6.1.1.4'

loop_
_geom_angle_atom_site_label_1
_geom_angle_atom_site_label_2
_geom_angle_atom_site_label_3
_geom_angle
C1 N1 C2 121.98(13)
C1 N1 H1N 120.7(12)
C2 N1 H1N 116.7(12)
C14 N2 C1 124.18(14)
C14 N2 C8 118.65(13)
C1 N2 C8 117.10(12)
C16 N3 C15 116.63(16)
O1 C1 N1 125.83(15)
O1 C1 N2 120.91(13)
N1 C1 N2 113.01(14)
N1 C2 C7 110.20(13)
N1 C2 C3 110.25(14)
C7 C2 C3 110.76(14)
N1 C2 H2 108.5
C7 C2 H2 108.5
C3 C2 H2 108.5
C2 C3 C4 111.27(15)
C2 C3 H3A 109.4
C4 C3 H3A 109.4
C2 C3 H3B 109.4
C4 C3 H3B 109.4
H3A C3 H3B 108.0
C5 C4 C3 110.89(15)
C5 C4 H4A 109.5
C3 C4 H4A 109.5
C5 C4 H4B 109.5
C3 C4 H4B 109.5
H4A C4 H4B 108.1
C6 C5 C4 111.37(16)
C6 C5 H5A 109.4
C4 C5 H5A 109.4
C6 C5 H5B 109.4
C4 C5 H5B 109.4
H5A C5 H5B 108.0
C5 C6 C7 111.68(16)
C5 C6 H6A 109.3
C7 C6 H6A 109.3
C5 C6 H6B 109.3
C7 C6 H6B 109.3
H6A C6 H6B 107.9
C2 C7 C6 110.88(15)
C2 C7 H7A 109.5
C6 C7 H7A 109.5
C2 C7 H7B 109.5
C6 C7 H7B 109.5
H7A C7 H7B 108.1
N2 C8 C9 111.57(12)
N2 C8 C13 111.29(13)
C9 C8 C13 111.61(13)
N2 C8 H8 107.4
C9 C8 H8 107.4
C13 C8 H8 107.4
C8 C9 C10 110.41(13)
C8 C9 H9A 109.6
C10 C9 H9A 109.6
C8 C9 H9B 109.6
C10 C9 H9B 109.6
H9A C9 H9B 108.1
C11 C10 C9 110.95(14)
C11 C10 H10A 109.5
C9 C10 H10A 109.4
C11 C10 H10B 109.4
C9 C10 H10B 109.5
H10A C10 H10B 108.0
C10 C11 C12 110.77(14)
C10 C11 H11A 109.5
C12 C11 H11A 109.5
C10 C11 H11B 109.5
C12 C11 H11B 109.5
H11A C11 H11B 108.1
C11 C12 C13 110.71(14)
C11 C12 H12A 109.5
C13 C12 H12A 109.5
C11 C12 H12B 109.5
C13 C12 H12B 109.5
H12A C12 H12B 108.1
C8 C13 C12 109.96(14)
C8 C13 H13A 109.7
C12 C13 H13A 109.7
C8 C13 H13B 109.7
C12 C13 H13B 109.7
H13A C13 H13B 108.2
O2 C14 N2 122.07(15)
O2 C14 C15 118.57(14)
N2 C14 C15 119.32(14)
N3 C15 C19 123.94(15)
N3 C15 C14 117.52(14)
C19 C15 C14 118.40(14)
N3 C16 C17 123.96(18)
N3 C16 H16 118.0
C17 C16 H16 118.0
C18 C17 C16 118.71(17)
C18 C17 H17 120.6
C16 C17 H17 120.6
C17 C18 C19 118.37(17)
C17 C18 H18 120.8
C19 C18 H18 120.8
C15 C19 C18 118.38(17)
C15 C19 H19 120.8
C18 C19 H19 120.8
H1W O1W H2W 112(3)
H1W O1W H3W 109(3)
H2W O1W H3W 114(4)

loop_
_geom_bond_atom_site_label_1
_geom_bond_atom_site_label_2
_geom_bond_distance
O1 C1 1.223(2)
O2 C14 1.234(2)
N1 C1 1.335(2)
N1 C2 1.461(2)
N1 H1N 0.875(9)
N2 C14 1.356(2)
N2 C1 1.446(2)
N2 C8 1.490(2)
N3 C16 1.332(3)
N3 C15 1.333(2)
C2 C7 1.522(3)
C2 C3 1.522(3)
C2 H2 1.0000
C3 C4 1.532(3)
C3 H3A 0.9900
C3 H3B 0.9900
C4 C5 1.517(3)
C4 H4A 0.9900
C4 H4B 0.9900
C5 C6 1.517(3)
C5 H5A 0.9900
C5 H5B 0.9900
C6 C7 1.529(3)
C6 H6A 0.9900
C6 H6B 0.9900
C7 H7A 0.9900
C7 H7B 0.9900
C8 C9 1.520(3)
C8 C13 1.523(2)
C8 H8 1.0000
C9 C10 1.531(3)
C9 H9A 0.9900
C9 H9B 0.9900
C10 C11 1.522(3)
C10 H10A 0.9900
C10 H10B 0.9900
C11 C12 1.522(3)
C11 H11A 0.9900
C11 H11B 0.9900
C12 C13 1.530(3)
C12 H12A 0.9900
C12 H12B 0.9900
C13 H13A 0.9900
C13 H13B 0.9900
C14 C15 1.506(2)
C15 C19 1.384(2)
C16 C17 1.384(3)
C16 H16 0.9500
C17 C18 1.377(3)
C17 H17 0.9500
C18 C19 1.391(3)
C18 H18 0.9500
C19 H19 0.9500
O1W H1W 0.842(10)
O1W H2W 0.839(10)
O1W H3W 0.838(10)

loop_
_geom_hbond_atom_site_label_D
_geom_hbond_atom_site_label_H
_geom_hbond_atom_site_label_A
_geom_hbond_site_symmetry_A
_geom_hbond_distance_DH
_geom_hbond_distance_HA
_geom_hbond_distance_DA
_geom_hbond_angle_DHA
N1 H1n O1 1_565 0.877(12) 2.067(11) 2.908(3) 160.4(18)
O1w H1w O2 . 0.84(2) 1.98(2) 2.820(3) 173.7(19)
O1w H2w O1w 3_766 0.84(3) 1.97(3) 2.773(4) 162(4)
O1w H3w O1w 3_756 0.84(3) 1.98(3) 2.799(4) 167(4)
C17 H17 O1w 4_566 0.95 2.59 3.517(4) 164
C18 H18 O2 2_756 0.95 2.47 3.367(4) 157

loop_
_geom_torsion_atom_site_label_1
_geom_torsion_atom_site_label_2
_geom_torsion_atom_site_label_3
_geom_torsion_atom_site_label_4
_geom_torsion
C2 N1 C1 O1 3.9(2)
C2 N1 C1 N2 178.19(12)
C14 N2 C1 O1 -118.72(17)
C8 N2 C1 O1 58.28(19)
C14 N2 C1 N1 66.67(19)
C8 N2 C1 N1 -116.33(15)
C1 N1 C2 C7 136.11(15)
C1 N1 C2 C3 -101.33(17)
N1 C2 C3 C4 -178.62(14)
C7 C2 C3 C4 -56.4(2)
C2 C3 C4 C5 56.0(2)
C3 C4 C5 C6 -55.1(2)
C4 C5 C6 C7 55.2(2)
N1 C2 C7 C6 178.06(15)
C3 C2 C7 C6 55.8(2)
C5 C6 C7 C2 -55.4(2)
C14 N2 C8 C9 87.09(17)
C1 N2 C8 C9 -90.08(17)
C14 N2 C8 C13 -147.52(15)
C1 N2 C8 C13 35.31(19)
N2 C8 C9 C10 -178.34(13)
C13 C8 C9 C10 56.45(17)
C8 C9 C10 C11 -55.90(18)
C9 C10 C11 C12 56.71(19)
C10 C11 C12 C13 -57.41(19)
N2 C8 C13 C12 177.61(13)
C9 C8 C13 C12 -57.02(17)
C11 C12 C13 C8 57.10(19)
C1 N2 C14 O2 -175.44(14)
C8 N2 C14 O2 7.6(2)
C1 N2 C14 C15 6.9(2)
C8 N2 C14 C15 -170.02(13)
C16 N3 C15 C19 -0.6(3)
C16 N3 C15 C14 174.98(15)
O2 C14 C15 N3 -146.42(16)
N2 C14 C15 N3 31.3(2)
O2 C14 C15 C19 29.4(2)
N2 C14 C15 C19 -152.84(15)
C15 N3 C16 C17 0.5(3)
N3 C16 C17 C18 0.4(3)
C16 C17 C18 C19 -1.3(3)
N3 C15 C19 C18 -0.2(3)
C14 C15 C19 C18 -175.81(15)
C17 C18 C19 C15 1.2(3)
